data_1536421
loop_
_publ_author_name
'Palkina, K.K.'
'Mustaev, A.K.'
'Khusainova, R.Yu.'
'Maksimova, S.I.'
'Chibiskova, N.T.'

_publ_section_title
;
 The structures of the crystalline double tetracyclophosphate hydrates
 M(I) Ln P4 O12 . 6 (H2 O) (M(I)=K, Ln = Yb; M(I)=Cs, Ln = Tm)
;
_journal_name_full 'Zhurnal Neorganicheskoi Khimii'
_journal_page_first 859
_journal_page_last 862
_journal_volume 35
_journal_year 1990
_chemical_formula_sum 'Cs H12 O18 P4 Tm'
_chemical_name_systematic 'Cs Tm (P4 O12) (H2 O)6'
_space_group_IT_number 15
_symmetry_space_group_name_Hall '-C 2yc'
_symmetry_space_group_name_H-M 'C 1 2/c 1'
_cell_angle_alpha 90
_cell_angle_beta 90.96
_cell_angle_gamma 90
_cell_formula_units_Z 4
_cell_length_a 8.645
_cell_length_b 12.332
_cell_length_c 15.06
_cell_volume 1605.323
_citation_journal_id_ASTM ZNOKAQ
_cod_data_source_file Palkina_ZNOKAQ_1990_988.cif
_cod_data_source_block H12Cs1O18P4Tm1
_cod_original_formula_sum 'H12 Cs1 O18 P4 Tm1'
_cod_database_code 1536421

loop_
_symmetry_equiv_pos_as_xyz
x,y,z
-x,y,-z+1/2
-x,-y,-z
x,-y,z-1/2
x+1/2,y+1/2,z
-x+1/2,y+1/2,-z+1/2
-x+1/2,-y+1/2,-z
x+1/2,-y+1/2,z-1/2

loop_
_atom_site_label
_atom_site_type_symbol
_atom_site_fract_x
_atom_site_fract_y
_atom_site_fract_z
_atom_site_occupancy
_atom_site_U_iso_or_equiv
O3 O-2 0.3622 0.5061 0.3508 1 0.0
H6 H+1 0.27 0.24 0.27 1 0.0
O8 O-2 0.4506 0.146 0.1113 1 0.0
O2 O-2 0.2843 0.4425 0.503 1 0.0
Cs1 Cs+1 0 0.4612 0.25 1 0.0
H5 H+1 0.3 0.19 0.18 1 0.0
O1 O-2 0.4524 0.4019 0.0476 1 0.0
O9 O-2 0.2334 0.2047 0.2292 1 0.0
H2 H+1 0.03 0.26 0.11 1 0.0
H1 H+1 0.13 0.25 0.38 1 0.0
O6 O-2 0.1655 0.3868 0.0613 1 0.0
H3 H+1 0.41 0.14 0.06 1 0.0
P2 P+5 0.2963 0.4621 0.0752 1 0.0
O5 O-2 0.1819 0.0145 0.336 1 0.0
O7 O-2 0.0269 0.2277 0.3689 1 0.0
Tm1 Tm+3 0 0.10413 0.25 1 0.0
H4 H+1 0.46 0.19 0.38 1 0.0
O4 O-2 0.3193 0.3053 0.3861 1 0.0
P1 P+5 0.3738 0.4148 0.4152 1 0.0
